data_7236745
loop_
_publ_author_name
'Huang, Manna'
'Ye, Shuxian'
'Xu, Ke'
'Zhou, Jie'
'Liu, Junliang'
'Zhu, Xinhai'
'Wan, Yiqian'

_publ_section_title
;
 Whole-rainbow-color organic solid fluorophores from subtle modification
 of thiazolo[5,4-b]thieno[3,2-e]pyridines (TTPs)
;
_journal_issue 14
_journal_name_full 'Journal of Materials Chemistry C'
_journal_page_first 3456
_journal_paper_doi 10.1039/C7TC00513J
_journal_volume 5
_journal_year 2017
_chemical_formula_sum 'C24 H19 Cl N2 O2 S2'
_chemical_formula_weight 466.98
_chemical_name_common BF16
_chemical_name_systematic 2-(8-(3-chlorophenyl)-6-isopropylthiazolo[5,4-b]thieno[3,2-e]pyridin-2-yl)-4-methoxyphenol
_space_group_crystal_system triclinic
_space_group_IT_number 2
_space_group_name_Hall '-P 1'
_space_group_name_H-M_alt 'P -1'
_atom_sites_solution_hydrogens geom
_audit_creation_method SHELXL-2014/7
_audit_update_record
;
2017-01-16 deposited with the CCDC.
2017-02-26 downloaded from the CCDC.
;
_cell_angle_alpha 91.312(6)
_cell_angle_beta 96.272(5)
_cell_angle_gamma 94.020(4)
_cell_formula_units_Z 2
_cell_length_a 7.6464(3)
_cell_length_b 9.8781(6)
_cell_length_c 14.4376(11)
_cell_measurement_reflns_used 4156
_cell_measurement_temperature 293(2)
_cell_measurement_theta_max 62.4390
_cell_measurement_theta_min 4.4640
_cell_volume 1080.79(11)
_computing_structure_refinement 'SHELXL-2014/7 (Sheldrick, 2014)'
_diffrn_ambient_temperature 293(2)
_diffrn_detector_area_resol_mean 16.0855
_diffrn_measured_fraction_theta_full 0.984
_diffrn_measured_fraction_theta_max 0.984
_diffrn_measurement_device_type 'Xcalibur, Sapphire3, Gemini ultra'
_diffrn_radiation_type CuK\a
_diffrn_radiation_wavelength 1.54178
_diffrn_reflns_av_R_equivalents 0.0351
_diffrn_reflns_av_unetI/netI 0.0373
_diffrn_reflns_Laue_measured_fraction_full 0.984
_diffrn_reflns_Laue_measured_fraction_max 0.984
_diffrn_reflns_limit_h_max 8
_diffrn_reflns_limit_h_min -5
_diffrn_reflns_limit_k_max 11
_diffrn_reflns_limit_k_min -11
_diffrn_reflns_limit_l_max 16
_diffrn_reflns_limit_l_min -16
_diffrn_reflns_number 6878
_diffrn_reflns_point_group_measured_fraction_full 0.984
_diffrn_reflns_point_group_measured_fraction_max 0.984
_diffrn_reflns_theta_full 62.575
_diffrn_reflns_theta_max 62.575
_diffrn_reflns_theta_min 3.081
_exptl_absorpt_coefficient_mu 3.572
_exptl_absorpt_correction_T_max 1
_exptl_absorpt_correction_T_min 0.53079
_exptl_absorpt_correction_type multi-scan
_exptl_absorpt_process_details
;
CrysAlisPro, Agilent Technologies,
Version 1.171.36.28 (release 01-02-2013 CrysAlis171 .NET)
(compiled Feb  1 2013,16:14:44)
Empirical absorption correction using spherical harmonics,
 implemented in SCALE3 ABSPACK scaling algorithm.
;
_exptl_crystal_colour yellow
_exptl_crystal_density_diffrn 1.435
_exptl_crystal_description block
_exptl_crystal_F_000 484
_exptl_crystal_recrystallization_method 'Re-crystallisation from solvent: chloroform'
_exptl_crystal_size_max 1.0
_exptl_crystal_size_mid 0.5
_exptl_crystal_size_min 0.2
_refine_diff_density_max 0.837
_refine_diff_density_min -0.422
_refine_diff_density_rms 0.115
_refine_ls_extinction_coef 0.0047(11)
_refine_ls_extinction_expression Fc^*^=kFc[1+0.001xFc^2^\l^3^/sin(2\q)]^-1/4^
_refine_ls_extinction_method 'SHELXL-2014/7 (Sheldrick 2014'
_refine_ls_goodness_of_fit_ref 1.199
_refine_ls_hydrogen_treatment constr
_refine_ls_matrix_type full
_refine_ls_number_parameters 285
_refine_ls_number_reflns 3406
_refine_ls_number_restraints 0
_refine_ls_restrained_S_all 1.199
_refine_ls_R_factor_all 0.1075
_refine_ls_R_factor_gt 0.1041
_refine_ls_shift/su_max 0.000
_refine_ls_shift/su_mean 0.000
_refine_ls_structure_factor_coef Fsqd
_refine_ls_weighting_details 'w=1/[\s^2^(Fo^2^)+(0.0841P)^2^+13.6512P] where P=(Fo^2^+2Fc^2^)/3'
_refine_ls_weighting_scheme calc
_refine_ls_wR_factor_gt 0.3465
_refine_ls_wR_factor_ref 0.3475
_reflns_Friedel_coverage 0.000
_reflns_number_gt 3155
_reflns_number_total 3406
_reflns_threshold_expression 'I > 2\s(I)'
_cod_data_source_file c7tc00513j2.cif
_cod_data_source_block exp_21074_F54
_cod_database_code 7236745
_shelx_shelxl_version_number 2014/7
_shelx_space_group_comment
;
The symmetry employed for this shelxl refinement is uniquely defined
by the following loop, which should always be used as a source of
symmetry information in preference to the above space-group names.
They are only intended as comments.
;

loop_
_space_group_symop_operation_xyz
'x, y, z'
'-x, -y, -z'

loop_
_atom_site_label
_atom_site_type_symbol
_atom_site_fract_x
_atom_site_fract_y
_atom_site_fract_z
_atom_site_U_iso_or_equiv
_atom_site_adp_type
_atom_site_occupancy
_atom_site_site_symmetry_order
_atom_site_calc_flag
_atom_site_refinement_flags_posn
_atom_site_refinement_flags_adp
S1 S 0.2229(3) 0.3357(3) 0.44250(18) 0.0489(8) Uani 1 1 d . .
S2 S -0.4013(4) 0.5349(3) 0.32614(18) 0.0527(8) Uani 1 1 d . .
Cl3 Cl -0.1425(5) -0.2674(3) 0.1343(3) 0.0789(11) Uani 1 1 d . .
O1 O 0.8503(10) 0.1449(8) 0.5434(6) 0.064(2) Uani 1 1 d . .
N2 N 0.1542(11) 0.1702(9) 0.2987(6) 0.048(2) Uani 1 1 d . .
O3 O 0.3482(11) -0.0202(8) 0.2522(6) 0.064(2) Uani 1 1 d . .
H3 H 0.2871 0.0410 0.2341 0.096 Uiso 1 1 calc R U
N4 N -0.0906(11) 0.4364(8) 0.3869(6) 0.046(2) Uani 1 1 d . .
C5 C 0.5692(13) 0.1783(10) 0.4571(7) 0.044(2) Uani 1 1 d . .
H5 H 0.5523 0.2517 0.4958 0.052 Uiso 1 1 calc R U
C6 C -0.1414(13) 0.2389(10) 0.2332(7) 0.043(2) Uani 1 1 d . .
C7 C 0.7418(14) 0.0000(11) 0.4184(8) 0.053(3) Uani 1 1 d . .
H7 H 0.8412 -0.0483 0.4314 0.064 Uiso 1 1 calc R U
C8 C 0.0085(13) 0.2492(10) 0.2991(7) 0.044(2) Uani 1 1 d . .
C9 C 0.0250(14) 0.3459(10) 0.3726(6) 0.045(2) Uani 1 1 d . .
C10 C 0.4370(13) 0.1378(10) 0.3830(7) 0.044(2) Uani 1 1 d . .
C11 C 0.7179(13) 0.1140(10) 0.4729(7) 0.047(2) Uani 1 1 d . .
C12 C 0.4640(14) 0.0261(11) 0.3257(7) 0.047(2) Uani 1 1 d . .
C13 C -0.2664(13) 0.3312(10) 0.2464(7) 0.044(2) Uani 1 1 d . .
C14 C -0.2315(13) 0.4262(10) 0.3226(6) 0.043(2) Uani 1 1 d . .
C15 C -0.2575(16) 0.0644(14) -0.0035(8) 0.065(3) Uani 1 1 d . .
H15 H -0.2989 0.0870 -0.0638 0.079 Uiso 1 1 calc R U
C16 C -0.1650(13) 0.1341(10) 0.1559(7) 0.044(2) Uani 1 1 d . .
C17 C -0.1694(14) -0.0981(11) 0.1058(8) 0.053(3) Uani 1 1 d . .
C18 C 0.2732(13) 0.2045(10) 0.3677(7) 0.044(2) Uani 1 1 d . .
C19 C -0.1352(13) -0.0016(10) 0.1759(7) 0.047(2) Uani 1 1 d . .
H19 H -0.0931 -0.0252 0.2358 0.056 Uiso 1 1 calc R U
C20 C -0.5178(13) 0.4540(10) 0.2270(7) 0.046(2) Uani 1 1 d . .
C21 C -0.4331(14) 0.3522(11) 0.1948(7) 0.051(3) Uani 1 1 d . .
H21 H -0.4788 0.2988 0.1427 0.061 Uiso 1 1 calc R U
C22 C 0.6163(14) -0.0410(11) 0.3446(7) 0.050(3) Uani 1 1 d . .
H22 H 0.6348 -0.1151 0.3070 0.060 Uiso 1 1 calc R U
C23 C 0.8330(17) 0.2602(13) 0.6024(9) 0.067(3) Uani 1 1 d . .
H23A H 0.8269 0.3399 0.5657 0.101 Uiso 1 1 calc R U
H23B H 0.9332 0.2716 0.6489 0.101 Uiso 1 1 calc R U
H23C H 0.7273 0.2466 0.6323 0.101 Uiso 1 1 calc R U
C24 C -0.6883(15) 0.5100(12) 0.1890(8) 0.057(3) Uani 1 1 d . .
H24 H -0.7623 0.5161 0.2400 0.069 Uiso 1 1 calc R U
C25 C -0.2298(16) -0.0672(12) 0.0159(8) 0.063(3) Uani 1 1 d . .
H25 H -0.2511 -0.1349 -0.0307 0.076 Uiso 1 1 calc R U
C26 C -0.7884(17) 0.4199(15) 0.1125(9) 0.077(4) Uani 1 1 d . .
H26A H -0.7310 0.4283 0.0567 0.115 Uiso 1 1 calc R U
H26B H -0.9069 0.4467 0.1007 0.115 Uiso 1 1 calc R U
H26C H -0.7910 0.3272 0.1313 0.115 Uiso 1 1 calc R U
C27 C -0.6521(19) 0.6527(12) 0.1544(10) 0.074(4) Uani 1 1 d . .
H27A H -0.6120 0.7133 0.2065 0.112 Uiso 1 1 calc R U
H27B H -0.7585 0.6829 0.1224 0.112 Uiso 1 1 calc R U
H27C H -0.5631 0.6519 0.1124 0.112 Uiso 1 1 calc R U
C1 C -0.2247(15) 0.1641(12) 0.0654(7) 0.056(3) Uani 1 1 d . .
H1 H -0.2431 0.2536 0.0509 0.067 Uiso 1 1 calc R U

loop_
_atom_site_aniso_label
_atom_site_aniso_U_11
_atom_site_aniso_U_22
_atom_site_aniso_U_33
_atom_site_aniso_U_23
_atom_site_aniso_U_13
_atom_site_aniso_U_12
S1 0.0495(15) 0.0501(15) 0.0446(14) -0.0111(11) -0.0061(11) 0.0081(11)
S2 0.0568(16) 0.0509(16) 0.0485(15) -0.0139(12) -0.0060(12) 0.0146(12)
Cl3 0.097(3) 0.0498(17) 0.087(2) -0.0128(15) -0.0021(19) 0.0099(16)
O1 0.056(5) 0.068(5) 0.065(5) -0.012(4) -0.009(4) 0.011(4)
N2 0.050(5) 0.053(5) 0.039(4) -0.006(4) -0.002(4) 0.008(4)
O3 0.070(5) 0.061(5) 0.057(5) -0.023(4) -0.006(4) 0.018(4)
N4 0.051(5) 0.043(5) 0.045(5) -0.005(4) -0.002(4) 0.007(4)
C5 0.050(6) 0.038(5) 0.042(5) -0.003(4) 0.004(4) 0.001(4)
C6 0.051(6) 0.038(5) 0.039(5) -0.005(4) 0.002(4) 0.003(4)
C7 0.043(6) 0.053(6) 0.063(7) -0.007(5) 0.008(5) 0.008(5)
C8 0.044(5) 0.043(5) 0.042(5) -0.007(4) -0.005(4) 0.007(4)
C9 0.052(6) 0.047(6) 0.034(5) -0.003(4) -0.003(4) 0.007(5)
C10 0.046(6) 0.044(5) 0.041(5) -0.003(4) -0.002(4) 0.004(4)
C11 0.043(6) 0.047(6) 0.051(6) 0.002(5) 0.005(5) 0.002(4)
C12 0.050(6) 0.050(6) 0.041(5) -0.004(4) 0.002(4) 0.004(5)
C13 0.044(5) 0.048(6) 0.039(5) -0.007(4) -0.002(4) 0.008(4)
C14 0.046(5) 0.047(6) 0.036(5) -0.004(4) -0.003(4) 0.010(4)
C15 0.063(7) 0.091(10) 0.040(6) -0.008(6) -0.008(5) 0.014(7)
C16 0.042(5) 0.046(6) 0.043(5) -0.007(4) 0.001(4) 0.004(4)
C17 0.051(6) 0.052(6) 0.056(7) -0.011(5) 0.002(5) 0.011(5)
C18 0.048(6) 0.043(5) 0.041(5) -0.003(4) 0.004(4) 0.004(4)
C19 0.046(6) 0.049(6) 0.046(6) -0.005(5) 0.006(4) 0.004(5)
C20 0.050(6) 0.046(6) 0.039(5) -0.002(4) -0.001(4) 0.005(5)
C21 0.050(6) 0.061(7) 0.040(5) -0.010(5) -0.004(5) 0.007(5)
C22 0.054(6) 0.044(6) 0.055(6) -0.005(5) 0.011(5) 0.008(5)
C23 0.068(8) 0.062(7) 0.066(8) -0.016(6) -0.014(6) 0.003(6)
C24 0.051(6) 0.070(8) 0.049(6) -0.007(5) -0.002(5) 0.009(5)
C25 0.073(8) 0.056(7) 0.058(7) -0.030(6) -0.003(6) 0.011(6)
C26 0.065(8) 0.088(10) 0.073(8) -0.020(7) -0.025(6) 0.025(7)
C27 0.084(9) 0.048(7) 0.086(9) 0.002(6) -0.018(7) 0.017(6)
C1 0.066(7) 0.052(6) 0.049(6) -0.008(5) -0.004(5) 0.010(5)

loop_
_atom_type_symbol
_atom_type_description
_atom_type_scat_dispersion_real
_atom_type_scat_dispersion_imag
_atom_type_scat_source
C C 0.0181 0.0091 'International Tables Vol C Tables 4.2.6.8 and 6.1.1.4'
H H 0.0000 0.0000 'International Tables Vol C Tables 4.2.6.8 and 6.1.1.4'
N N 0.0311 0.0180 'International Tables Vol C Tables 4.2.6.8 and 6.1.1.4'
O O 0.0492 0.0322 'International Tables Vol C Tables 4.2.6.8 and 6.1.1.4'
S S 0.3331 0.5567 'International Tables Vol C Tables 4.2.6.8 and 6.1.1.4'
Cl Cl 0.3639 0.7018 'International Tables Vol C Tables 4.2.6.8 and 6.1.1.4'

loop_
_geom_angle_atom_site_label_1
_geom_angle_atom_site_label_2
_geom_angle_atom_site_label_3
_geom_angle
C9 S1 C18 88.6(5)
C14 S2 C20 91.1(5)
C11 O1 C23 117.1(9)
C18 N2 C8 111.4(8)
C12 O3 H3 109.5
C9 N4 C14 112.7(8)
C11 C5 C10 122.0(9)
C11 C5 H5 119.0
C10 C5 H5 119.0
C13 C6 C8 115.3(8)
C13 C6 C16 122.9(9)
C8 C6 C16 121.8(9)
C22 C7 C11 119.5(10)
C22 C7 H7 120.2
C11 C7 H7 120.2
C9 C8 C6 120.7(9)
C9 C8 N2 113.6(8)
C6 C8 N2 125.7(8)
N4 C9 C8 125.7(9)
N4 C9 S1 123.7(7)
C8 C9 S1 110.6(7)
C12 C10 C5 118.3(9)
C12 C10 C18 119.6(9)
C5 C10 C18 122.1(9)
C5 C11 O1 125.7(10)
C5 C11 C7 119.8(10)
O1 C11 C7 114.3(9)
O3 C12 C22 117.8(9)
O3 C12 C10 123.3(9)
C22 C12 C10 118.9(9)
C6 C13 C14 118.4(9)
C6 C13 C21 131.5(9)
C14 C13 C21 110.1(9)
N4 C14 C13 127.2(9)
N4 C14 S2 121.2(7)
C13 C14 S2 111.5(7)
C25 C15 C1 120.4(11)
C25 C15 H15 119.8
C1 C15 H15 119.8
C1 C16 C19 118.3(9)
C1 C16 C6 122.2(9)
C19 C16 C6 119.3(9)
C19 C17 C25 122.5(11)
C19 C17 Cl3 117.7(9)
C25 C17 Cl3 119.8(8)
N2 C18 C10 122.2(9)
N2 C18 S1 115.8(8)
C10 C18 S1 122.0(7)
C17 C19 C16 118.8(10)
C17 C19 H19 120.6
C16 C19 H19 120.6
C21 C20 C24 130.2(9)
C21 C20 S2 112.2(8)
C24 C20 S2 117.6(7)
C20 C21 C13 115.1(9)
C20 C21 H21 122.5
C13 C21 H21 122.5
C12 C22 C7 121.5(10)
C12 C22 H22 119.3
C7 C22 H22 119.3
O1 C23 H23A 109.5
O1 C23 H23B 109.5
H23A C23 H23B 109.5
O1 C23 H23C 109.5
H23A C23 H23C 109.5
H23B C23 H23C 109.5
C20 C24 C26 112.2(10)
C20 C24 C27 109.9(10)
C26 C24 C27 110.5(10)
C20 C24 H24 108.0
C26 C24 H24 108.0
C27 C24 H24 108.0
C15 C25 C17 118.7(10)
C15 C25 H25 120.7
C17 C25 H25 120.7
C24 C26 H26A 109.5
C24 C26 H26B 109.5
H26A C26 H26B 109.5
C24 C26 H26C 109.5
H26A C26 H26C 109.5
H26B C26 H26C 109.5
C24 C27 H27A 109.5
C24 C27 H27B 109.5
H27A C27 H27B 109.5
C24 C27 H27C 109.5
H27A C27 H27C 109.5
H27B C27 H27C 109.5
C15 C1 C16 121.4(11)
C15 C1 H1 119.3
C16 C1 H1 119.3

loop_
_geom_bond_atom_site_label_1
_geom_bond_atom_site_label_2
_geom_bond_distance
S1 C9 1.735(10)
S1 C18 1.758(10)
S2 C14 1.746(10)
S2 C20 1.746(10)
Cl3 C17 1.752(11)
O1 C11 1.368(13)
O1 C23 1.429(14)
N2 C18 1.295(13)
N2 C8 1.405(13)
O3 C12 1.354(12)
O3 H3 0.8200
N4 C9 1.328(13)
N4 C14 1.340(12)
C5 C11 1.342(14)
C5 C10 1.419(14)
C5 H5 0.9300
C6 C13 1.391(14)
C6 C8 1.404(13)
C6 C16 1.493(13)
C7 C22 1.386(15)
C7 C11 1.393(15)
C7 H7 0.9300
C8 C9 1.401(13)
C10 C12 1.405(14)
C10 C18 1.454(14)
C12 C22 1.384(15)
C13 C14 1.420(13)
C13 C21 1.435(14)
C15 C25 1.362(17)
C15 C1 1.375(16)
C15 H15 0.9300
C16 C1 1.381(15)
C16 C19 1.407(14)
C17 C19 1.365(14)
C17 C25 1.379(16)
C19 H19 0.9300
C20 C21 1.336(14)
C20 C24 1.505(15)
C21 H21 0.9300
C22 H22 0.9300
C23 H23A 0.9600
C23 H23B 0.9600
C23 H23C 0.9600
C24 C26 1.508(16)
C24 C27 1.523(17)
C24 H24 0.9800
C25 H25 0.9300
C26 H26A 0.9600
C26 H26B 0.9600
C26 H26C 0.9600
C27 H27A 0.9600
C27 H27B 0.9600
C27 H27C 0.9600
C1 H1 0.9300

loop_
_geom_torsion_atom_site_label_1
_geom_torsion_atom_site_label_2
_geom_torsion_atom_site_label_3
_geom_torsion_atom_site_label_4
_geom_torsion
C13 C6 C8 C9 0.8(15)
C16 C6 C8 C9 -178.1(9)
C13 C6 C8 N2 -178.0(10)
C16 C6 C8 N2 3.1(16)
C18 N2 C8 C9 0.2(13)
C18 N2 C8 C6 179.1(10)
C14 N4 C9 C8 0.6(15)
C14 N4 C9 S1 178.6(8)
C6 C8 C9 N4 -1.5(17)
N2 C8 C9 N4 177.4(10)
C6 C8 C9 S1 -179.8(8)
N2 C8 C9 S1 -0.9(12)
C18 S1 C9 N4 -177.3(10)
C18 S1 C9 C8 1.0(8)
C11 C5 C10 C12 0.5(15)
C11 C5 C10 C18 177.9(10)
C10 C5 C11 O1 -178.9(10)
C10 C5 C11 C7 -3.0(16)
C23 O1 C11 C5 -3.5(16)
C23 O1 C11 C7 -179.5(10)
C22 C7 C11 C5 3.9(16)
C22 C7 C11 O1 -179.8(10)
C5 C10 C12 O3 -179.0(10)
C18 C10 C12 O3 3.6(16)
C5 C10 C12 C22 1.0(15)
C18 C10 C12 C22 -176.4(10)
C8 C6 C13 C14 0.7(14)
C16 C6 C13 C14 179.6(9)
C8 C6 C13 C21 179.9(11)
C16 C6 C13 C21 -1.2(18)
C9 N4 C14 C13 1.1(15)
C9 N4 C14 S2 -179.6(8)
C6 C13 C14 N4 -1.8(17)
C21 C13 C14 N4 178.9(10)
C6 C13 C14 S2 178.9(8)
C21 C13 C14 S2 -0.5(11)
C20 S2 C14 N4 -179.2(9)
C20 S2 C14 C13 0.2(8)
C13 C6 C16 C1 45.1(15)
C8 C6 C16 C1 -136.0(11)
C13 C6 C16 C19 -131.2(11)
C8 C6 C16 C19 47.7(14)
C8 N2 C18 C10 179.8(9)
C8 N2 C18 S1 0.6(12)
C12 C10 C18 N2 -4.5(16)
C5 C10 C18 N2 178.1(10)
C12 C10 C18 S1 174.7(8)
C5 C10 C18 S1 -2.7(14)
C9 S1 C18 N2 -1.0(9)
C9 S1 C18 C10 179.8(9)
C25 C17 C19 C16 0.9(17)
Cl3 C17 C19 C16 -176.6(8)
C1 C16 C19 C17 -1.1(15)
C6 C16 C19 C17 175.3(9)
C14 S2 C20 C21 0.2(9)
C14 S2 C20 C24 -177.3(9)
C24 C20 C21 C13 176.5(11)
S2 C20 C21 C13 -0.5(13)
C6 C13 C21 C20 -178.6(11)
C14 C13 C21 C20 0.7(14)
O3 C12 C22 C7 179.9(10)
C10 C12 C22 C7 -0.1(16)
C11 C7 C22 C12 -2.3(17)
C21 C20 C24 C26 11.3(18)
S2 C20 C24 C26 -171.8(9)
C21 C20 C24 C27 -112.1(14)
S2 C20 C24 C27 64.8(12)
C1 C15 C25 C17 0.4(19)
C19 C17 C25 C15 -0.5(19)
Cl3 C17 C25 C15 176.9(10)
C25 C15 C1 C16 -0.7(19)
C19 C16 C1 C15 1.1(17)
C6 C16 C1 C15 -175.3(11)
